data_4109100
loop_
_publ_author_name
'Shengqian Ma'
'Daofeng Sun'
'Michael Ambrogio'
'Jacqueline A. Fillinger'
'Sean Parkin'
'Hong-Cai Zhou'

_publ_section_title
;
 Framework-Catenation Isomerism in Metal-Organic Frameworks and Its Impact
 on Hydrogen Uptake
;
_journal_name_full 'Journal of the American Chemical Society'
_journal_page_first 1858
_journal_page_last 1859
_journal_paper_doi 10.1021/ja067435s
_journal_volume 129
_journal_year 2007
_chemical_formula_moiety 'Cu0.50 (C27H12N7O6)1/3 (H2O)0.50'
_chemical_formula_sum 'C9 H4 Cu0.5 N2.33 O2.5'
_chemical_formula_weight 216.58
_chemical_name_common " MOF-HTB' "
_chemical_name_systematic
; 
 ? 
;
_space_group_IT_number 225
_symmetry_cell_setting cubic
_symmetry_space_group_name_Hall '-F 4 2 3'
_symmetry_space_group_name_H-M 'F m -3 m'
_atom_sites_solution_hydrogens geom
_atom_sites_solution_primary direct
_atom_sites_solution_secondary difmap
_audit_creation_method SHELXL-97
_cell_angle_alpha 90.00
_cell_angle_beta 90.00
_cell_angle_gamma 90.00
_cell_formula_units_Z 96
_cell_length_a 52.993(6)
_cell_length_b 52.993(6)
_cell_length_c 52.993(6)
_cell_measurement_temperature 295(2)
_cell_volume 148818(3)
_computing_structure_refinement 'SHELXL-97 (Sheldrick, 1997)'
_computing_structure_solution 'SHELXS-97 (Sheldrick, 1990)'
_diffrn_ambient_temperature 295(2)
_diffrn_measured_fraction_theta_full 0.999
_diffrn_measured_fraction_theta_max 0.999
_diffrn_radiation_monochromator graphite
_diffrn_radiation_source 'fine-focus sealed tube'
_diffrn_radiation_type CuK\a
_diffrn_radiation_wavelength 1.54178
_diffrn_reflns_av_R_equivalents 0.0837
_diffrn_reflns_av_sigmaI/netI 0.0368
_diffrn_reflns_limit_h_max 52
_diffrn_reflns_limit_h_min -52
_diffrn_reflns_limit_k_max 56
_diffrn_reflns_limit_k_min -40
_diffrn_reflns_limit_l_max 55
_diffrn_reflns_limit_l_min -55
_diffrn_reflns_number 81536
_diffrn_reflns_theta_full 55.95
_diffrn_reflns_theta_max 55.95
_diffrn_reflns_theta_min 2.77
_exptl_absorpt_coefficient_mu 0.304
_exptl_absorpt_correction_T_max 0.9558
_exptl_absorpt_correction_T_min 0.9558
_exptl_crystal_density_diffrn 0.232
_exptl_crystal_F_000 10448
_exptl_crystal_size_max 0.15
_exptl_crystal_size_mid 0.15
_exptl_crystal_size_min 0.15
_refine_diff_density_max 0.042
_refine_diff_density_min -0.189
_refine_diff_density_rms 0.009
_refine_ls_extinction_method none
_refine_ls_goodness_of_fit_ref 0.951
_refine_ls_hydrogen_treatment mixed
_refine_ls_matrix_type full
_refine_ls_number_parameters 80
_refine_ls_number_reflns 4665
_refine_ls_number_restraints 0
_refine_ls_restrained_S_all 0.951
_refine_ls_R_factor_all 0.0659
_refine_ls_R_factor_gt 0.0417
_refine_ls_shift/su_max 0.277
_refine_ls_shift/su_mean 0.035
_refine_ls_structure_factor_coef Fsqd
_refine_ls_weighting_details 'calc w=1/[\s^2^(Fo^2^)+(0.0578P)^2^+0.0000P] where P=(Fo^2^+2Fc^2^)/3'
_refine_ls_weighting_scheme calc
_refine_ls_wR_factor_gt 0.0971
_refine_ls_wR_factor_ref 0.1042
_reflns_number_gt 3145
_reflns_number_total 4665
_reflns_threshold_expression >2sigma(I)
_cod_data_source_file ja067435ssi20061017_071513.cif
_cod_data_source_block x05154sq
_cod_original_cell_volume 148815(30)
_cod_original_formula_sum 'C9 H4 Cu0.50 N2.33 O2.50'
_cod_database_code 4109100

loop_
_symmetry_equiv_pos_as_xyz
'x, y, z'
'-x, -y, z'
'-x, y, -z'
'x, -y, -z'
'z, x, y'
'z, -x, -y'
'-z, -x, y'
'-z, x, -y'
'y, z, x'
'-y, z, -x'
'y, -z, -x'
'-y, -z, x'
'y, x, -z'
'-y, -x, -z'
'y, -x, z'
'-y, x, z'
'x, z, -y'
'-x, z, y'
'-x, -z, -y'
'x, -z, y'
'z, y, -x'
'z, -y, x'
'-z, y, x'
'-z, -y, -x'
'x, y+1/2, z+1/2'
'-x, -y+1/2, z+1/2'
'-x, y+1/2, -z+1/2'
'x, -y+1/2, -z+1/2'
'z, x+1/2, y+1/2'
'z, -x+1/2, -y+1/2'
'-z, -x+1/2, y+1/2'
'-z, x+1/2, -y+1/2'
'y, z+1/2, x+1/2'
'-y, z+1/2, -x+1/2'
'y, -z+1/2, -x+1/2'
'-y, -z+1/2, x+1/2'
'y, x+1/2, -z+1/2'
'-y, -x+1/2, -z+1/2'
'y, -x+1/2, z+1/2'
'-y, x+1/2, z+1/2'
'x, z+1/2, -y+1/2'
'-x, z+1/2, y+1/2'
'-x, -z+1/2, -y+1/2'
'x, -z+1/2, y+1/2'
'z, y+1/2, -x+1/2'
'z, -y+1/2, x+1/2'
'-z, y+1/2, x+1/2'
'-z, -y+1/2, -x+1/2'
'x+1/2, y, z+1/2'
'-x+1/2, -y, z+1/2'
'-x+1/2, y, -z+1/2'
'x+1/2, -y, -z+1/2'
'z+1/2, x, y+1/2'
'z+1/2, -x, -y+1/2'
'-z+1/2, -x, y+1/2'
'-z+1/2, x, -y+1/2'
'y+1/2, z, x+1/2'
'-y+1/2, z, -x+1/2'
'y+1/2, -z, -x+1/2'
'-y+1/2, -z, x+1/2'
'y+1/2, x, -z+1/2'
'-y+1/2, -x, -z+1/2'
'y+1/2, -x, z+1/2'
'-y+1/2, x, z+1/2'
'x+1/2, z, -y+1/2'
'-x+1/2, z, y+1/2'
'-x+1/2, -z, -y+1/2'
'x+1/2, -z, y+1/2'
'z+1/2, y, -x+1/2'
'z+1/2, -y, x+1/2'
'-z+1/2, y, x+1/2'
'-z+1/2, -y, -x+1/2'
'x+1/2, y+1/2, z'
'-x+1/2, -y+1/2, z'
'-x+1/2, y+1/2, -z'
'x+1/2, -y+1/2, -z'
'z+1/2, x+1/2, y'
'z+1/2, -x+1/2, -y'
'-z+1/2, -x+1/2, y'
'-z+1/2, x+1/2, -y'
'y+1/2, z+1/2, x'
'-y+1/2, z+1/2, -x'
'y+1/2, -z+1/2, -x'
'-y+1/2, -z+1/2, x'
'y+1/2, x+1/2, -z'
'-y+1/2, -x+1/2, -z'
'y+1/2, -x+1/2, z'
'-y+1/2, x+1/2, z'
'x+1/2, z+1/2, -y'
'-x+1/2, z+1/2, y'
'-x+1/2, -z+1/2, -y'
'x+1/2, -z+1/2, y'
'z+1/2, y+1/2, -x'
'z+1/2, -y+1/2, x'
'-z+1/2, y+1/2, x'
'-z+1/2, -y+1/2, -x'
'-x, -y, -z'
'x, y, -z'
'x, -y, z'
'-x, y, z'
'-z, -x, -y'
'-z, x, y'
'z, x, -y'
'z, -x, y'
'-y, -z, -x'
'y, -z, x'
'-y, z, x'
'y, z, -x'
'-y, -x, z'
'y, x, z'
'-y, x, -z'
'y, -x, -z'
'-x, -z, y'
'x, -z, -y'
'x, z, y'
'-x, z, -y'
'-z, -y, x'
'-z, y, -x'
'z, -y, -x'
'z, y, x'
'-x, -y+1/2, -z+1/2'
'x, y+1/2, -z+1/2'
'x, -y+1/2, z+1/2'
'-x, y+1/2, z+1/2'
'-z, -x+1/2, -y+1/2'
'-z, x+1/2, y+1/2'
'z, x+1/2, -y+1/2'
'z, -x+1/2, y+1/2'
'-y, -z+1/2, -x+1/2'
'y, -z+1/2, x+1/2'
'-y, z+1/2, x+1/2'
'y, z+1/2, -x+1/2'
'-y, -x+1/2, z+1/2'
'y, x+1/2, z+1/2'
'-y, x+1/2, -z+1/2'
'y, -x+1/2, -z+1/2'
'-x, -z+1/2, y+1/2'
'x, -z+1/2, -y+1/2'
'x, z+1/2, y+1/2'
'-x, z+1/2, -y+1/2'
'-z, -y+1/2, x+1/2'
'-z, y+1/2, -x+1/2'
'z, -y+1/2, -x+1/2'
'z, y+1/2, x+1/2'
'-x+1/2, -y, -z+1/2'
'x+1/2, y, -z+1/2'
'x+1/2, -y, z+1/2'
'-x+1/2, y, z+1/2'
'-z+1/2, -x, -y+1/2'
'-z+1/2, x, y+1/2'
'z+1/2, x, -y+1/2'
'z+1/2, -x, y+1/2'
'-y+1/2, -z, -x+1/2'
'y+1/2, -z, x+1/2'
'-y+1/2, z, x+1/2'
'y+1/2, z, -x+1/2'
'-y+1/2, -x, z+1/2'
'y+1/2, x, z+1/2'
'-y+1/2, x, -z+1/2'
'y+1/2, -x, -z+1/2'
'-x+1/2, -z, y+1/2'
'x+1/2, -z, -y+1/2'
'x+1/2, z, y+1/2'
'-x+1/2, z, -y+1/2'
'-z+1/2, -y, x+1/2'
'-z+1/2, y, -x+1/2'
'z+1/2, -y, -x+1/2'
'z+1/2, y, x+1/2'
'-x+1/2, -y+1/2, -z'
'x+1/2, y+1/2, -z'
'x+1/2, -y+1/2, z'
'-x+1/2, y+1/2, z'
'-z+1/2, -x+1/2, -y'
'-z+1/2, x+1/2, y'
'z+1/2, x+1/2, -y'
'z+1/2, -x+1/2, y'
'-y+1/2, -z+1/2, -x'
'y+1/2, -z+1/2, x'
'-y+1/2, z+1/2, x'
'y+1/2, z+1/2, -x'
'-y+1/2, -x+1/2, z'
'y+1/2, x+1/2, z'
'-y+1/2, x+1/2, -z'
'y+1/2, -x+1/2, -z'
'-x+1/2, -z+1/2, y'
'x+1/2, -z+1/2, -y'
'x+1/2, z+1/2, y'
'-x+1/2, z+1/2, -y'
'-z+1/2, -y+1/2, x'
'-z+1/2, y+1/2, -x'
'z+1/2, -y+1/2, -x'
'z+1/2, y+1/2, x'

loop_
_atom_site_label
_atom_site_type_symbol
_atom_site_fract_x
_atom_site_fract_y
_atom_site_fract_z
_atom_site_U_iso_or_equiv
_atom_site_adp_type
_atom_site_occupancy
_atom_site_symmetry_multiplicity
_atom_site_calc_flag
_atom_site_refinement_flags
Cu1 Cu 0.0000 0.267747(5) 0.232253(5) 0.0879(7) Uani 1 4 d S
O1 O -0.026017(18) 0.283394(19) 0.25379(2) 0.1075(7) Uani 1 1 d .
O2 O 0.0000 0.29671(3) 0.20329(3) 0.1327(10) Uani 1 4 d S
C1 C -0.03336(4) 0.27314(3) 0.27314(3) 0.0976(8) Uani 1 2 d S
C2 C -0.05451(4) 0.28750(3) 0.28750(3) 0.1060(9) Uani 1 2 d S
C3 C -0.06415(3) 0.30905(3) 0.27820(3) 0.1250(9) Uani 1 1 d .
H3 H -0.0571 0.3159 0.2637 0.150 Uiso 1 1 calc R
C4 C -0.08421(3) 0.32147(3) 0.28947(3) 0.1294(9) Uani 1 1 d .
H4 H -0.0908 0.3361 0.2824 0.155 Uiso 1 1 calc R
C5 C -0.09426(4) 0.31163(3) 0.31163(3) 0.1180(10) Uani 1 2 d S
C6 C -0.11502(4) 0.32397(3) 0.32397(3) 0.1206(10) Uani 1 2 d S
N1 N -0.12460(3) 0.31258(2) 0.34461(3) 0.1275(8) Uani 1 1 d .
C7 C -0.14469(3) 0.32307(4) 0.35531(3) 0.1190(10) Uani 1 2 d S
N2 N -0.15522(4) 0.34478(4) 0.34478(4) 0.1101(11) Uani 1 6 d S

loop_
_atom_site_aniso_label
_atom_site_aniso_U_11
_atom_site_aniso_U_22
_atom_site_aniso_U_33
_atom_site_aniso_U_23
_atom_site_aniso_U_13
_atom_site_aniso_U_12
Cu1 0.0699(7) 0.0969(7) 0.0969(7) 0.0138(2) 0.000 0.000
O1 0.0961(9) 0.1110(9) 0.1153(10) 0.0251(6) 0.0135(6) 0.0139(5)
O2 0.157(2) 0.1208(12) 0.1208(12) 0.0300(13) 0.000 0.000
C1 0.0726(14) 0.1102(11) 0.1102(11) 0.0154(14) 0.0100(8) 0.0100(8)
C2 0.0985(16) 0.1097(12) 0.1097(12) 0.0177(13) 0.0185(9) 0.0185(9)
C3 0.1223(14) 0.1259(14) 0.1268(14) 0.0304(11) 0.0452(11) 0.0336(11)
C4 0.1316(14) 0.1272(14) 0.1294(15) 0.0392(11) 0.0477(11) 0.0380(11)
C5 0.1139(18) 0.1201(12) 0.1201(12) 0.0280(15) 0.0328(11) 0.0328(11)
C6 0.1193(18) 0.1213(12) 0.1213(12) 0.0373(16) 0.0313(12) 0.0313(12)
N1 0.1281(12) 0.1259(12) 0.1284(12) 0.0444(8) 0.0460(9) 0.0480(9)
C7 0.1181(12) 0.1209(18) 0.1181(12) 0.0401(11) 0.0374(15) 0.0401(11)
N2 0.1101(11) 0.1101(11) 0.1101(11) 0.0289(12) 0.0289(12) 0.0289(12)

loop_
_atom_type_symbol
_atom_type_description
_atom_type_scat_dispersion_real
_atom_type_scat_dispersion_imag
_atom_type_scat_source
C C 0.0181 0.0091 'International Tables Vol C Tables 4.2.6.8 and 6.1.1.4'
H H 0.0000 0.0000 'International Tables Vol C Tables 4.2.6.8 and 6.1.1.4'
N N 0.0311 0.0180 'International Tables Vol C Tables 4.2.6.8 and 6.1.1.4'
O O 0.0492 0.0322 'International Tables Vol C Tables 4.2.6.8 and 6.1.1.4'
Cu Cu -1.9646 0.5888 'International Tables Vol C Tables 4.2.6.8 and 6.1.1.4'

loop_
_geom_angle_atom_site_label_1
_geom_angle_atom_site_label_2
_geom_angle_atom_site_label_3
_geom_angle
_geom_angle_site_symmetry_1
_geom_angle_site_symmetry_3
O1 Cu1 O1 167.15(6) 100 138
O1 Cu1 O1 88.69(6) 100 .
O1 Cu1 O1 89.88(6) 138 .
O1 Cu1 O1 89.88(6) 100 43
O1 Cu1 O1 88.69(6) 138 43
O1 Cu1 O1 167.15(6) . 43
O1 Cu1 O2 96.42(3) 100 .
O1 Cu1 O2 96.42(3) 138 .
O1 Cu1 O2 96.42(3) . .
O1 Cu1 O2 96.42(3) 43 .
O1 Cu1 Cu1 83.58(3) 100 121
O1 Cu1 Cu1 83.58(3) 138 121
O1 Cu1 Cu1 83.58(3) . 121
O1 Cu1 Cu1 83.58(3) 43 121
O2 Cu1 Cu1 180.00(5) . 121
C1 O1 Cu1 121.35(12) . .
O1 C1 O1 130.0(2) . 115
O1 C1 C2 114.97(10) . .
O1 C1 C2 114.97(10) 115 .
C3 C2 C3 118.6(2) 115 .
C3 C2 C1 120.70(10) 115 .
C3 C2 C1 120.70(10) . .
C2 C3 C4 122.47(16) . .
C2 C3 H3 118.8 . .
C4 C3 H3 118.8 . .
C3 C4 C5 118.66(16) . .
C3 C4 H4 120.7 . .
C5 C4 H4 120.7 . .
C4 C5 C4 119.1(2) . 115
C4 C5 C6 120.44(10) . .
C4 C5 C6 120.44(10) 115 .
N1 C6 N1 125.8(2) 115 .
N1 C6 C5 116.97(10) 115 .
N1 C6 C5 116.97(10) . .
C7 N1 C6 117.44(15) . .
N1 C7 N1 120.62(19) 168_455 .
N1 C7 N2 119.67(10) 168_455 .
N1 C7 N2 119.67(10) . .
C7 N2 C7 119.980(10) 57_455 .
C7 N2 C7 119.980(10) 57_455 77_455
C7 N2 C7 119.979(10) . 77_455

loop_
_geom_bond_atom_site_label_1
_geom_bond_atom_site_label_2
_geom_bond_distance
_geom_bond_site_symmetry_2
Cu1 O1 1.9726(10) 100
Cu1 O1 1.9726(10) 138
Cu1 O1 1.9726(10) .
Cu1 O1 1.9726(10) 43
Cu1 O2 2.171(2) .
Cu1 Cu1 2.6600(8) 121
O1 C1 1.2240(12) .
C1 O1 1.2240(12) 115
C1 C2 1.554(3) .
C2 C3 1.3447(17) 115
C2 C3 1.3447(17) .
C3 C4 1.385(2) .
C3 H3 0.9300 .
C4 C5 1.3909(17) .
C4 H4 0.9300 .
C5 C4 1.3909(17) 115
C5 C6 1.437(3) .
C6 N1 1.3486(15) 115
C6 N1 1.3486(15) .
N1 C7 1.3282(15) .
C7 N1 1.3282(15) 168_455
C7 N2 1.395(2) .
N2 C7 1.395(2) 57_455
N2 C7 1.395(2) 77_455

loop_
_geom_torsion_atom_site_label_1
_geom_torsion_atom_site_label_2
_geom_torsion_atom_site_label_3
_geom_torsion_atom_site_label_4
_geom_torsion
_geom_torsion_site_symmetry_1
_geom_torsion_site_symmetry_4
O1 Cu1 O1 C1 -85.69(15) 100 .
O1 Cu1 O1 C1 81.54(15) 138 .
O1 Cu1 O1 C1 -2.00(14) 43 .
O2 Cu1 O1 C1 178.00(14) . .
Cu1 Cu1 O1 C1 -2.00(14) 121 .
Cu1 O1 C1 O1 4.7(3) . 115
Cu1 O1 C1 C2 -178.12(12) . .
O1 C1 C2 C3 -179.9(2) . 115
O1 C1 C2 C3 -2.3(3) 115 115
O1 C1 C2 C3 2.3(3) . .
O1 C1 C2 C3 179.9(2) 115 .
C3 C2 C3 C4 -2.5(4) 115 .
C1 C2 C3 C4 175.36(18) . .
C2 C3 C4 C5 1.8(3) . .
C3 C4 C5 C4 -1.1(4) . 115
C3 C4 C5 C6 179.8(2) . .
C4 C5 C6 N1 2.5(4) . 115
C4 C5 C6 N1 -176.6(2) 115 115
C4 C5 C6 N1 176.6(2) . .
C4 C5 C6 N1 -2.5(4) 115 .
N1 C6 N1 C7 -2.7(4) 115 .
C5 C6 N1 C7 -176.2(2) . .
C6 N1 C7 N1 178.69(19) . 168_455
C6 N1 C7 N2 1.1(4) . .
N1 C7 N2 C7 -0.2(5) 168_455 57_455
N1 C7 N2 C7 177.37(17) . 57_455
N1 C7 N2 C7 -177.37(17) 168_455 77_455
N1 C7 N2 C7 0.2(5) . 77_455
